data_1568821
loop_
_publ_author_name
'Gorenskaia, Elena'
'Potter, Jarred'
'Korb, Marcus'
'Lambert, Colin'
'Low, Paul J.'

_publ_section_title
;
 Exploring relationships between chemical structure and molecular
 conductance: from &#x3b1;,&#x3c9;-functionalised oligoynes to molecular
 circuits.
;
_journal_issue 25
_journal_name_full Nanoscale
_journal_page_first 10573
_journal_page_last 10583
_journal_paper_doi 10.1039/d3nr01034a
_journal_volume 15
_journal_year 2023
_chemical_formula_moiety 'C20 H12 N2'
_chemical_formula_sum 'C20 H12 N2'
_chemical_formula_weight 280.32
_space_group_crystal_system orthorhombic
_space_group_IT_number 29
_space_group_name_Hall 'P 2c -2ac'
_space_group_name_H-M_alt 'P c a 21'
_atom_sites_solution_hydrogens difmap
_atom_sites_solution_primary dual
_audit_creation_date 2023-01-20
_audit_creation_method
;
Olex2 1.5
(compiled 2022.04.07 svn.rca3783a0 for OlexSys, GUI svn.r6498)
;
_audit_update_record
;
2023-02-24 deposited with the CCDC.	2023-04-06 downloaded from the CCDC.
;
_cell_angle_alpha 90
_cell_angle_beta 90
_cell_angle_gamma 90
_cell_formula_units_Z 8
_cell_length_a 7.8557(3)
_cell_length_b 9.7053(3)
_cell_length_c 38.6997(9)
_cell_measurement_reflns_used 5764
_cell_measurement_temperature 100.01(10)
_cell_measurement_theta_max 73.7020
_cell_measurement_theta_min 4.5740
_cell_volume 2950.54(16)
_computing_cell_refinement 'CrysAlisPro 1.171.41.104a (Rigaku OD, 2021)'
_computing_data_collection 'CrysAlisPro 1.171.41.104a (Rigaku OD, 2021)'
_computing_data_reduction 'CrysAlisPro 1.171.41.104a (Rigaku OD, 2021)'
_computing_molecular_graphics 'Olex2 1.5 (Dolomanov et al., 2009)'
_computing_publication_material 'Olex2 1.5 (Dolomanov et al., 2009)'
_computing_structure_refinement 'SHELXL 2018/3 (Sheldrick, 2015)'
_computing_structure_solution 'SHELXT 2018/2 (Sheldrick, 2018)'
_diffrn_ambient_environment N~2~
_diffrn_ambient_temperature 100.01(10)
_diffrn_detector 'Hybrid Pixel Array Detector'
_diffrn_detector_area_resol_mean 10.0000
_diffrn_detector_type HyPix
_diffrn_measured_fraction_theta_full 0.996
_diffrn_measured_fraction_theta_max 0.955
_diffrn_measurement_details
;
List of Runs (angles in degrees, time in seconds):

  # Type    Start    End  Width  t~exp~   \w     \q     \k     \f   Frames
#--------------------------------------------------------------------------
  1  \w     -5.00  22.00   0.50    0.30    --   46.23 -19.00-180.00   54
  2  \w     37.00  68.00   0.50    3.00    --  102.69 -61.00 -90.00   62
  3  \w      4.00  40.00   0.50    0.30    --   46.23 -37.00 150.00   72
  4  \w     31.00  75.00   0.50    3.00    --  102.69 -77.00 150.00   88
  5  \w     41.00  88.00   0.50    3.00    --  102.69 -77.00 120.00   94
  6  \w     22.00 104.00   0.50    0.30    --   46.23-142.00  50.00  164
  7  \w   -114.00 -30.00   0.50    3.00    -- -102.69 128.00 -64.00  168
  8  \w    -66.00 -30.00   0.50    3.00    -- -102.69  61.00  60.00   72
  9  \w     76.00 102.00   0.50    3.00    --  102.69 -94.00-180.00   52
 10  \w   -108.00 -75.00   0.50    0.30    --  -46.23-125.00-180.00   66
 11  \w   -115.00 -73.00   0.50    0.30    --  -46.23-125.00 -90.00   84
 12  \w   -141.00 -90.00   0.50    3.00    -- -102.69 -22.00 -85.00  102
 13  \w   -174.00 -96.00   0.50    3.00    -- -102.69-103.00 116.00  156
;
_diffrn_measurement_device 'four-circle diffractometer'
_diffrn_measurement_device_type 'XtaLAB Synergy, Single source at home/near, HyPix'
_diffrn_measurement_method '\w scans'
_diffrn_orient_matrix_type 'CrysAlisPro convention (1999,Acta A55,543-557)'
_diffrn_orient_matrix_UB_11 0.1486331000
_diffrn_orient_matrix_UB_12 0.0392147000
_diffrn_orient_matrix_UB_13 -0.0113745000
_diffrn_orient_matrix_UB_21 -0.0325499000
_diffrn_orient_matrix_UB_22 0.1920061000
_diffrn_orient_matrix_UB_23 0.0005351000
_diffrn_orient_matrix_UB_31 0.0448563000
_diffrn_orient_matrix_UB_32 0.0091252000
_diffrn_orient_matrix_UB_33 0.0381565000
_diffrn_radiation_monochromator mirror
_diffrn_radiation_probe x-ray
_diffrn_radiation_type 'Cu K\a'
_diffrn_radiation_wavelength 1.54184
_diffrn_reflns_av_R_equivalents 0.0469
_diffrn_reflns_av_unetI/netI 0.0473
_diffrn_reflns_Laue_measured_fraction_full 0.996
_diffrn_reflns_Laue_measured_fraction_max 0.955
_diffrn_reflns_limit_h_max 8
_diffrn_reflns_limit_h_min -9
_diffrn_reflns_limit_k_max 12
_diffrn_reflns_limit_k_min -11
_diffrn_reflns_limit_l_max 19
_diffrn_reflns_limit_l_min -48
_diffrn_reflns_number 11859
_diffrn_reflns_point_group_measured_fraction_full 0.666
_diffrn_reflns_point_group_measured_fraction_max 0.633
_diffrn_reflns_theta_full 67.684
_diffrn_reflns_theta_max 75.438
_diffrn_reflns_theta_min 4.556
_diffrn_source 'micro-focus sealed X-ray tube'
_diffrn_source_type 'PhotonJet (Cu) X-ray Source'
_exptl_absorpt_coefficient_mu 0.583
_exptl_absorpt_correction_T_max 1.00000
_exptl_absorpt_correction_T_min 0.43343
_exptl_absorpt_correction_type multi-scan
_exptl_absorpt_process_details
;
CrysAlisPro 1.171.41.104a (Rigaku Oxford Diffraction, 2021)
Empirical absorption correction using spherical harmonics,
implemented in SCALE3 ABSPACK scaling algorithm.
;
_exptl_crystal_colour 'clear yellow'
_exptl_crystal_density_diffrn 1.262
_exptl_crystal_description prism
_exptl_crystal_F_000 1168
_exptl_crystal_size_max 0.23
_exptl_crystal_size_mid 0.074
_exptl_crystal_size_min 0.053
_refine_diff_density_max 0.153
_refine_diff_density_min -0.215
_refine_diff_density_rms 0.042
_refine_ls_abs_structure_details
;
 Refined as an inversion twin.
;
_refine_ls_abs_structure_Flack -0.4(10)
_refine_ls_extinction_method none
_refine_ls_goodness_of_fit_ref 1.057
_refine_ls_hydrogen_treatment refall
_refine_ls_matrix_type full
_refine_ls_number_parameters 494
_refine_ls_number_reflns 3862
_refine_ls_number_restraints 1
_refine_ls_restrained_S_all 1.057
_refine_ls_R_factor_all 0.0448
_refine_ls_R_factor_gt 0.0407
_refine_ls_shift/su_max 0.000
_refine_ls_shift/su_mean 0.000
_refine_ls_structure_factor_coef Fsqd
_refine_ls_weighting_details 'w=1/[\s^2^(Fo^2^)+(0.0713P)^2^+0.3589P] where P=(Fo^2^+2Fc^2^)/3'
_refine_ls_weighting_scheme calc
_refine_ls_wR_factor_gt 0.1097
_refine_ls_wR_factor_ref 0.1136
_reflns_Friedel_coverage 0.304
_reflns_Friedel_fraction_full 0.324
_reflns_Friedel_fraction_max 0.300
_reflns_number_gt 3553
_reflns_number_total 3862
_reflns_threshold_expression 'I > 2\s(I)'
_cod_data_source_file d3nr01034a2.cif
_cod_data_source_block jp-01-55_auto
_cod_depositor_comments 'Adding full bibliography for 1568815--1568823.cif.'
_cod_database_code 1568821
_shelx_shelxl_version_number 2018/3
_chemical_oxdiff_formula 'C20 H20 S2'
_chemical_oxdiff_usercomment 'Marcus for Jarred'
_shelx_space_group_comment
;
The symmetry employed for this shelxl refinement is uniquely defined
by the following loop, which should always be used as a source of
symmetry information in preference to the above space-group names.
They are only intended as comments.
;
_shelx_estimated_absorpt_t_max 0.970
_shelx_estimated_absorpt_t_min 0.877
_olex2_refinement_description
;
1. Twinned data refinement
 Scales: 1.4(10)
 -0.4(10)
;
_olex2_submission_special_instructions 'No special instructions were received'
_oxdiff_exptl_absorpt_empirical_details
;
Empirical correction (ABSPACK) includes:
- Absorption correction using spherical harmonics
- Frame scaling
;
_oxdiff_exptl_absorpt_empirical_full_max 1.729
_oxdiff_exptl_absorpt_empirical_full_min 0.557

loop_
_space_group_symop_operation_xyz
'x, y, z'
'-x, -y, z+1/2'
'x+1/2, -y, z'
'-x+1/2, y, z+1/2'

loop_
_atom_site_label
_atom_site_type_symbol
_atom_site_fract_x
_atom_site_fract_y
_atom_site_fract_z
_atom_site_U_iso_or_equiv
_atom_site_adp_type
_atom_site_occupancy
_atom_site_site_symmetry_order
_atom_site_calc_flag
_atom_site_refinement_flags_posn
_atom_site_refinement_flags_adp
_atom_site_refinement_flags_occupancy
_atom_site_disorder_assembly
_atom_site_disorder_group
N1 N 1.4444(3) 0.0666(3) 0.13488(7) 0.0293(5) Uani 1 1 d . . . . .
H1A H 1.509(6) -0.005(4) 0.1274(12) 0.034(10) Uiso 1 1 d . . . . .
H1B H 1.506(5) 0.139(4) 0.1317(10) 0.033(9) Uiso 1 1 d . . . . .
N2 N 0.3849(3) 0.2001(3) 0.60592(7) 0.0294(5) Uani 1 1 d . . . . .
H2A H 0.417(7) 0.283(6) 0.6125(15) 0.076(16) Uiso 1 1 d . . . . .
H2B H 0.284(6) 0.164(4) 0.6100(11) 0.044(10) Uiso 1 1 d . . . . .
C4 C 0.9036(4) 0.0534(3) 0.35140(7) 0.0276(6) Uani 1 1 d . . . . .
C3 C 0.9737(4) 0.0407(3) 0.32360(7) 0.0271(5) Uani 1 1 d . . . . .
C2 C 1.0516(4) 0.0320(3) 0.29239(8) 0.0273(6) Uani 1 1 d . . . . .
C1 C 1.1222(4) 0.0289(3) 0.26435(7) 0.0262(6) Uani 1 1 d . . . . .
C10 C 1.2045(4) 0.0356(3) 0.23161(7) 0.0263(5) Uani 1 1 d . . . . .
C15 C 1.2511(4) -0.0830(3) 0.21341(8) 0.0281(5) Uani 1 1 d . . . . .
H15 H 1.223(5) -0.165(4) 0.2233(10) 0.036(9) Uiso 1 1 d . . . . .
C14 C 1.3319(4) -0.0723(3) 0.18165(7) 0.0272(6) Uani 1 1 d . . . . .
H14 H 1.367(4) -0.157(4) 0.1706(9) 0.030(8) Uiso 1 1 d . . . . .
C13 C 1.3693(3) 0.0562(3) 0.16754(7) 0.0253(5) Uani 1 1 d . . . . .
C12 C 1.3234(3) 0.1747(3) 0.18569(7) 0.0277(5) Uani 1 1 d . . . . .
H12 H 1.348(4) 0.265(3) 0.1774(8) 0.017(7) Uiso 1 1 d . . . . .
C11 C 1.2404(3) 0.1651(3) 0.21699(7) 0.0271(5) Uani 1 1 d . . . . .
H11 H 1.202(4) 0.254(4) 0.2297(9) 0.029(8) Uiso 1 1 d . . . . .
C5 C 0.8249(3) 0.0723(3) 0.38222(7) 0.0272(5) Uani 1 1 d . . . . .
C6 C 0.7559(4) 0.0920(3) 0.41011(7) 0.0275(5) Uani 1 1 d . . . . .
C7 C 0.6842(3) 0.1137(3) 0.44141(7) 0.0269(5) Uani 1 1 d . . . . .
C8 C 0.6233(3) 0.1310(3) 0.47003(7) 0.0264(5) Uani 1 1 d . . . . .
C20 C 0.5616(3) 0.1483(3) 0.50436(7) 0.0254(5) Uani 1 1 d . . . . .
C25 C 0.4259(3) 0.0703(3) 0.51681(7) 0.0271(6) Uani 1 1 d . . . . .
H25 H 0.369(6) 0.005(4) 0.5013(13) 0.042(11) Uiso 1 1 d . . . . .
C24 C 0.3657(3) 0.0876(3) 0.55021(7) 0.0272(5) Uani 1 1 d . . . . .
H24 H 0.271(5) 0.032(4) 0.5566(10) 0.028(8) Uiso 1 1 d . . . . .
C23 C 0.4417(3) 0.1853(3) 0.57199(7) 0.0258(5) Uani 1 1 d . . . . .
C22 C 0.5782(4) 0.2619(3) 0.55974(7) 0.0279(5) Uani 1 1 d . . . . .
H22 H 0.637(6) 0.331(5) 0.5740(12) 0.058(12) Uiso 1 1 d . . . . .
C21 C 0.6384(3) 0.2447(3) 0.52644(7) 0.0271(5) Uani 1 1 d . . . . .
H21 H 0.732(4) 0.303(3) 0.5186(8) 0.018(7) Uiso 1 1 d . . . . .
N102 N 0.3620(3) 0.3077(3) 0.39591(7) 0.0305(5) Uani 1 1 d . . . . .
H10A H 0.338(4) 0.223(4) 0.3851(9) 0.027(8) Uiso 1 1 d . . . . .
H10B H 0.477(7) 0.330(5) 0.3930(14) 0.065(14) Uiso 1 1 d . . . . .
N101 N -0.6969(3) 0.5773(3) 0.86557(7) 0.0296(5) Uani 1 1 d . . . . .
H10C H -0.747(6) 0.504(4) 0.8755(12) 0.039(11) Uiso 1 1 d . . . . .
H10D H -0.770(4) 0.652(4) 0.8674(9) 0.030(8) Uiso 1 1 d . . . . .
C104 C -0.1706(3) 0.4320(3) 0.64994(7) 0.0261(5) Uani 1 1 d . . . . .
C103 C -0.2443(4) 0.4477(3) 0.67762(7) 0.0273(5) Uani 1 1 d . . . . .
C102 C -0.3230(4) 0.4673(3) 0.70839(7) 0.0264(5) Uani 1 1 d . . . . .
C101 C -0.3917(4) 0.4876(3) 0.73598(8) 0.0271(6) Uani 1 1 d . . . . .
C110 C -0.4710(4) 0.5115(3) 0.76856(7) 0.0253(6) Uani 1 1 d . . . . .
C115 C -0.5086(3) 0.4008(3) 0.79041(7) 0.0283(5) Uani 1 1 d . . . . .
H115 H -0.485(4) 0.309(3) 0.7826(8) 0.016(7) Uiso 1 1 d . . . . .
C114 C -0.5863(4) 0.4221(3) 0.82206(7) 0.0268(6) Uani 1 1 d . . . . .
H114 H -0.614(4) 0.344(4) 0.8372(9) 0.033(9) Uiso 1 1 d . . . . .
C113 C -0.6263(4) 0.5555(3) 0.83282(7) 0.0266(6) Uani 1 1 d . . . . .
C112 C -0.5888(3) 0.6659(3) 0.81115(7) 0.0281(5) Uani 1 1 d . . . . .
H112 H -0.626(5) 0.760(5) 0.8182(11) 0.047(11) Uiso 1 1 d . . . . .
C111 C -0.5120(3) 0.6452(3) 0.77956(7) 0.0278(6) Uani 1 1 d . . . . .
H111 H -0.494(4) 0.725(4) 0.7657(9) 0.030(8) Uiso 1 1 d . . . . .
C105 C -0.0896(4) 0.4132(3) 0.61943(7) 0.0278(5) Uani 1 1 d . . . . .
C106 C -0.0184(3) 0.3957(3) 0.59175(7) 0.0274(5) Uani 1 1 d . . . . .
C107 C 0.0547(3) 0.3765(3) 0.56038(7) 0.0277(5) Uani 1 1 d . . . . .
C108 C 0.1157(3) 0.3625(3) 0.53164(7) 0.0267(6) Uani 1 1 d . . . . .
C120 C 0.1795(3) 0.3485(3) 0.49741(7) 0.0253(5) Uani 1 1 d . . . . .
C125 C 0.1008(4) 0.2576(3) 0.47414(8) 0.0285(6) Uani 1 1 d . . . . .
H125 H 0.008(4) 0.204(4) 0.4804(9) 0.027(8) Uiso 1 1 d . . . . .
C124 C 0.1621(4) 0.2441(3) 0.44074(7) 0.0281(6) Uani 1 1 d . . . . .
H124 H 0.107(5) 0.183(4) 0.4255(10) 0.036(9) Uiso 1 1 d . . . . .
C123 C 0.3029(3) 0.3197(3) 0.42971(7) 0.0250(5) Uani 1 1 d . . . . .
C122 C 0.3796(3) 0.4124(3) 0.45264(7) 0.0270(5) Uani 1 1 d . . . . .
H122 H 0.480(4) 0.466(3) 0.4443(9) 0.022(7) Uiso 1 1 d . . . . .
C121 C 0.3188(3) 0.4260(3) 0.48592(7) 0.0266(5) Uani 1 1 d . . . . .
H121 H 0.373(5) 0.485(4) 0.5013(12) 0.034(10) Uiso 1 1 d . . . . .

loop_
_atom_site_aniso_label
_atom_site_aniso_U_11
_atom_site_aniso_U_22
_atom_site_aniso_U_33
_atom_site_aniso_U_23
_atom_site_aniso_U_13
_atom_site_aniso_U_12
N1 0.0355(12) 0.0300(12) 0.0225(11) -0.0010(9) 0.0046(10) 0.0000(10)
N2 0.0351(13) 0.0316(13) 0.0216(11) -0.0004(9) 0.0017(10) 0.0026(9)
C4 0.0321(13) 0.0268(13) 0.0239(13) 0.0022(10) -0.0006(11) 0.0007(10)
C3 0.0319(13) 0.0249(13) 0.0246(13) 0.0016(10) -0.0012(11) 0.0014(10)
C2 0.0333(14) 0.0235(12) 0.0251(14) 0.0008(10) -0.0025(11) 0.0030(10)
C1 0.0296(13) 0.0265(13) 0.0225(14) -0.0009(10) -0.0023(11) 0.0008(10)
C10 0.0274(12) 0.0287(13) 0.0227(13) -0.0012(11) -0.0031(11) 0.0010(10)
C15 0.0322(13) 0.0264(13) 0.0257(12) 0.0025(11) -0.0021(11) -0.0007(10)
C14 0.0320(13) 0.0223(13) 0.0275(13) -0.0039(10) -0.0017(11) 0.0026(10)
C13 0.0260(12) 0.0276(13) 0.0222(13) -0.0014(10) -0.0039(10) 0.0002(10)
C12 0.0334(13) 0.0242(13) 0.0255(12) 0.0004(10) 0.0019(11) -0.0008(10)
C11 0.0293(12) 0.0253(12) 0.0267(12) -0.0024(10) -0.0010(10) 0.0002(10)
C5 0.0303(12) 0.0279(13) 0.0235(12) 0.0001(10) -0.0014(11) 0.0001(10)
C6 0.0303(12) 0.0283(13) 0.0238(12) 0.0000(10) -0.0018(10) 0.0013(10)
C7 0.0291(12) 0.0280(13) 0.0235(12) 0.0012(10) -0.0008(10) 0.0007(10)
C8 0.0280(12) 0.0252(12) 0.0261(14) 0.0007(10) -0.0010(10) 0.0032(10)
C20 0.0285(11) 0.0244(12) 0.0232(12) 0.0016(10) -0.0010(11) 0.0059(9)
C25 0.0284(12) 0.0265(13) 0.0265(14) -0.0038(10) -0.0031(11) 0.0028(10)
C24 0.0286(11) 0.0265(12) 0.0264(13) 0.0014(10) 0.0032(11) -0.0008(10)
C23 0.0298(13) 0.0270(12) 0.0206(12) 0.0017(10) -0.0018(10) 0.0075(10)
C22 0.0322(12) 0.0243(12) 0.0273(13) -0.0029(11) -0.0035(11) 0.0009(10)
C21 0.0291(12) 0.0237(12) 0.0284(13) 0.0017(10) 0.0012(11) -0.0003(10)
N102 0.0374(13) 0.0320(12) 0.0222(11) -0.0009(9) 0.0015(10) 0.0007(10)
N101 0.0342(12) 0.0309(12) 0.0236(11) 0.0011(9) 0.0037(10) -0.0009(10)
C104 0.0324(13) 0.0231(12) 0.0229(13) 0.0012(9) -0.0016(10) -0.0002(10)
C103 0.0300(13) 0.0261(12) 0.0259(13) 0.0010(10) -0.0034(11) 0.0011(10)
C102 0.0308(13) 0.0247(12) 0.0237(14) 0.0007(10) -0.0010(11) 0.0011(10)
C101 0.0301(13) 0.0240(13) 0.0271(14) 0.0016(10) -0.0030(11) -0.0006(10)
C110 0.0273(12) 0.0285(13) 0.0202(12) -0.0016(10) -0.0021(10) 0.0000(10)
C115 0.0336(13) 0.0242(14) 0.0271(13) 0.0015(11) -0.0021(11) 0.0015(11)
C114 0.0313(13) 0.0238(13) 0.0254(13) 0.0032(10) -0.0031(11) -0.0043(10)
C113 0.0265(13) 0.0305(14) 0.0229(13) -0.0009(10) -0.0029(10) -0.0010(10)
C112 0.0327(13) 0.0237(13) 0.0281(13) 0.0002(10) -0.0008(11) 0.0019(10)
C111 0.0322(12) 0.0244(13) 0.0266(12) 0.0030(10) -0.0016(11) -0.0001(10)
C105 0.0317(12) 0.0259(13) 0.0257(13) 0.0016(10) -0.0031(11) 0.0008(10)
C106 0.0319(12) 0.0260(13) 0.0242(12) 0.0018(10) -0.0023(11) 0.0000(10)
C107 0.0307(13) 0.0280(13) 0.0245(13) 0.0017(10) -0.0019(10) 0.0039(10)
C108 0.0292(12) 0.0253(13) 0.0256(14) 0.0012(10) -0.0021(10) 0.0070(10)
C120 0.0298(11) 0.0233(12) 0.0227(12) 0.0018(10) -0.0015(10) 0.0064(9)
C125 0.0302(13) 0.0246(13) 0.0305(14) 0.0003(11) 0.0030(11) -0.0021(10)
C124 0.0331(13) 0.0242(13) 0.0272(13) -0.0025(10) -0.0033(11) 0.0008(10)
C123 0.0308(12) 0.0222(12) 0.0220(12) 0.0017(9) -0.0027(10) 0.0040(10)
C122 0.0281(12) 0.0271(13) 0.0258(12) -0.0001(10) -0.0014(10) 0.0003(10)
C121 0.0282(12) 0.0264(13) 0.0250(13) -0.0031(10) -0.0030(10) 0.0045(10)

loop_
_atom_type_symbol
_atom_type_description
_atom_type_scat_dispersion_real
_atom_type_scat_dispersion_imag
_atom_type_scat_source
C C 0.0181 0.0091 'International Tables Vol C Tables 4.2.6.8 and 6.1.1.4'
H H 0.0000 0.0000 'International Tables Vol C Tables 4.2.6.8 and 6.1.1.4'
N N 0.0311 0.0180 'International Tables Vol C Tables 4.2.6.8 and 6.1.1.4'

loop_
_geom_angle_atom_site_label_1
_geom_angle_atom_site_label_2
_geom_angle_atom_site_label_3
_geom_angle
_geom_angle_site_symmetry_1
_geom_angle_site_symmetry_3
_geom_angle_publ_flag
H1A N1 H1B 106(4) . . ?
C13 N1 H1A 118(3) . . ?
C13 N1 H1B 115(3) . . ?
H2A N2 H2B 125(5) . . ?
C23 N2 H2A 106(4) . . ?
C23 N2 H2B 114(3) . . ?
C3 C4 C5 178.0(3) . . ?
C4 C3 C2 177.8(3) . . ?
C1 C2 C3 177.8(3) . . ?
C2 C1 C10 176.0(3) . . ?
C15 C10 C1 122.0(3) . . ?
C15 C10 C11 118.7(3) . . ?
C11 C10 C1 119.3(3) . . ?
C10 C15 H15 117(2) . . ?
C14 C15 C10 120.3(3) . . ?
C14 C15 H15 123(2) . . ?
C15 C14 H14 117(2) . . ?
C15 C14 C13 120.7(3) . . ?
C13 C14 H14 122(2) . . ?
C14 C13 N1 120.6(3) . . ?
C14 C13 C12 119.1(3) . . ?
C12 C13 N1 120.3(3) . . ?
C13 C12 H12 122.4(18) . . ?
C11 C12 C13 120.6(3) . . ?
C11 C12 H12 117.0(18) . . ?
C10 C11 H11 119.4(19) . . ?
C12 C11 C10 120.5(3) . . ?
C12 C11 H11 120.1(19) . . ?
C6 C5 C4 178.6(3) . . ?
C5 C6 C7 178.3(3) . . ?
C8 C7 C6 178.1(3) . . ?
C7 C8 C20 176.5(3) . . ?
C25 C20 C8 121.3(2) . . ?
C25 C20 C21 118.7(2) . . ?
C21 C20 C8 120.0(2) . . ?
C20 C25 H25 119(3) . . ?
C24 C25 C20 121.2(2) . . ?
C24 C25 H25 120(3) . . ?
C25 C24 H24 116(2) . . ?
C25 C24 C23 119.8(2) . . ?
C23 C24 H24 124(2) . . ?
N2 C23 C24 120.0(2) . . ?
C22 C23 N2 120.9(3) . . ?
C22 C23 C24 119.1(2) . . ?
C23 C22 H22 123(3) . . ?
C21 C22 C23 121.2(3) . . ?
C21 C22 H22 116(3) . . ?
C20 C21 H21 121.4(18) . . ?
C22 C21 C20 120.1(3) . . ?
C22 C21 H21 118.5(19) . . ?
H10A N102 H10B 110(4) . . ?
C123 N102 H10A 115(2) . . ?
C123 N102 H10B 115(3) . . ?
H10C N101 H10D 109(4) . . ?
C113 N101 H10C 116(3) . . ?
C113 N101 H10D 116(2) . . ?
C103 C104 C105 179.4(3) . . ?
C104 C103 C102 178.7(3) . . ?
C101 C102 C103 178.5(3) . . ?
C102 C101 C110 179.5(3) . . ?
C115 C110 C101 120.2(2) . . ?
C115 C110 C111 118.6(3) . . ?
C111 C110 C101 121.3(2) . . ?
C110 C115 H115 118.8(19) . . ?
C114 C115 C110 120.9(3) . . ?
C114 C115 H115 120.2(19) . . ?
C115 C114 H114 121(2) . . ?
C115 C114 C113 120.1(2) . . ?
C113 C114 H114 119(2) . . ?
C114 C113 N101 120.0(3) . . ?
C112 C113 N101 120.8(3) . . ?
C112 C113 C114 119.1(3) . . ?
C113 C112 H112 119(2) . . ?
C111 C112 C113 121.0(3) . . ?
C111 C112 H112 120(2) . . ?
C110 C111 H111 123(2) . . ?
C112 C111 C110 120.3(3) . . ?
C112 C111 H111 116(2) . . ?
C106 C105 C104 179.2(3) . . ?
C105 C106 C107 177.7(3) . . ?
C108 C107 C106 177.5(3) . . ?
C107 C108 C120 177.3(3) . . ?
C125 C120 C108 120.2(2) . . ?
C121 C120 C108 121.3(2) . . ?
C121 C120 C125 118.5(2) . . ?
C120 C125 H125 122(2) . . ?
C124 C125 C120 120.3(3) . . ?
C124 C125 H125 118(2) . . ?
C125 C124 H124 119(2) . . ?
C125 C124 C123 120.8(3) . . ?
C123 C124 H124 120(2) . . ?
N102 C123 C124 120.5(2) . . ?
N102 C123 C122 120.4(2) . . ?
C124 C123 C122 119.0(2) . . ?
C123 C122 H122 118(2) . . ?
C121 C122 C123 120.3(3) . . ?
C121 C122 H122 122(2) . . ?
C120 C121 H121 119(3) . . ?
C122 C121 C120 121.0(3) . . ?
C122 C121 H121 120(3) . . ?

loop_
_geom_bond_atom_site_label_1
_geom_bond_atom_site_label_2
_geom_bond_distance
_geom_bond_site_symmetry_2
_geom_bond_publ_flag
N1 H1A 0.90(4) . ?
N1 H1B 0.86(4) . ?
N1 C13 1.398(4) . ?
N2 H2A 0.88(6) . ?
N2 H2B 0.88(5) . ?
N2 C23 1.394(4) . ?
C4 C3 1.215(4) . ?
C4 C5 1.356(4) . ?
C3 C2 1.357(4) . ?
C2 C1 1.219(4) . ?
C1 C10 1.424(4) . ?
C10 C15 1.399(4) . ?
C10 C11 1.407(4) . ?
C15 H15 0.91(4) . ?
C15 C14 1.387(4) . ?
C14 H14 0.97(4) . ?
C14 C13 1.393(4) . ?
C13 C12 1.395(4) . ?
C12 H12 0.95(3) . ?
C12 C11 1.378(4) . ?
C11 H11 1.03(3) . ?
C5 C6 1.223(4) . ?
C6 C7 1.352(4) . ?
C7 C8 1.218(4) . ?
C8 C20 1.424(4) . ?
C20 C25 1.393(4) . ?
C20 C21 1.403(4) . ?
C25 H25 0.98(5) . ?
C25 C24 1.387(4) . ?
C24 H24 0.95(4) . ?
C24 C23 1.402(4) . ?
C23 C22 1.388(4) . ?
C22 H22 0.98(5) . ?
C22 C21 1.383(4) . ?
C21 H21 0.98(3) . ?
N102 H10A 0.94(4) . ?
N102 H10B 0.93(5) . ?
N102 C123 1.393(4) . ?
N101 H10C 0.90(5) . ?
N101 H10D 0.93(4) . ?
N101 C113 1.400(4) . ?
C104 C103 1.227(4) . ?
C104 C105 1.353(4) . ?
C103 C102 1.355(4) . ?
C102 C101 1.213(4) . ?
C101 C110 1.425(4) . ?
C110 C115 1.399(4) . ?
C110 C111 1.404(4) . ?
C115 H115 0.96(3) . ?
C115 C114 1.384(4) . ?
C114 H114 0.98(4) . ?
C114 C113 1.395(4) . ?
C113 C112 1.393(4) . ?
C112 H112 0.99(4) . ?
C112 C111 1.378(4) . ?
C111 H111 0.95(4) . ?
C105 C106 1.221(4) . ?
C106 C107 1.356(4) . ?
C107 C108 1.219(4) . ?
C108 C120 1.423(4) . ?
C120 C125 1.404(4) . ?
C120 C121 1.400(4) . ?
C125 H125 0.92(4) . ?
C125 C124 1.385(4) . ?
C124 H124 0.94(4) . ?
C124 C123 1.394(4) . ?
C123 C122 1.400(4) . ?
C122 H122 1.00(4) . ?
C122 C121 1.380(4) . ?
C121 H121 0.93(5) . ?

loop_
_geom_torsion_atom_site_label_1
_geom_torsion_atom_site_label_2
_geom_torsion_atom_site_label_3
_geom_torsion_atom_site_label_4
_geom_torsion
_geom_torsion_site_symmetry_1
_geom_torsion_site_symmetry_2
_geom_torsion_site_symmetry_3
_geom_torsion_site_symmetry_4
_geom_torsion_publ_flag
N1 C13 C12 C11 176.2(3) . . . . ?
N2 C23 C22 C21 178.0(2) . . . . ?
C1 C10 C15 C14 -179.7(3) . . . . ?
C1 C10 C11 C12 178.6(3) . . . . ?
C10 C15 C14 C13 0.6(4) . . . . ?
C15 C10 C11 C12 -1.4(4) . . . . ?
C15 C14 C13 N1 -177.4(3) . . . . ?
C15 C14 C13 C12 -0.5(4) . . . . ?
C14 C13 C12 C11 -0.7(4) . . . . ?
C13 C12 C11 C10 1.6(4) . . . . ?
C11 C10 C15 C14 0.3(4) . . . . ?
C8 C20 C25 C24 -179.8(2) . . . . ?
C8 C20 C21 C22 179.7(2) . . . . ?
C20 C25 C24 C23 0.2(4) . . . . ?
C25 C20 C21 C22 -0.7(4) . . . . ?
C25 C24 C23 N2 -178.1(2) . . . . ?
C25 C24 C23 C22 -0.9(4) . . . . ?
C24 C23 C22 C21 0.9(4) . . . . ?
C23 C22 C21 C20 -0.1(4) . . . . ?
C21 C20 C25 C24 0.7(4) . . . . ?
N102 C123 C122 C121 178.8(2) . . . . ?
N101 C113 C112 C111 177.0(3) . . . . ?
C101 C110 C115 C114 -179.7(3) . . . . ?
C101 C110 C111 C112 179.9(3) . . . . ?
C110 C115 C114 C113 -0.8(4) . . . . ?
C115 C110 C111 C112 -0.4(4) . . . . ?
C115 C114 C113 N101 -176.8(3) . . . . ?
C115 C114 C113 C112 0.7(4) . . . . ?
C114 C113 C112 C111 -0.5(4) . . . . ?
C113 C112 C111 C110 0.3(4) . . . . ?
C111 C110 C115 C114 0.7(4) . . . . ?
C108 C120 C125 C124 179.7(2) . . . . ?
C108 C120 C121 C122 -179.7(2) . . . . ?
C120 C125 C124 C123 0.3(4) . . . . ?
C125 C120 C121 C122 -0.9(4) . . . . ?
C125 C124 C123 N102 -178.8(2) . . . . ?
C125 C124 C123 C122 -1.5(4) . . . . ?
C124 C123 C122 C121 1.5(4) . . . . ?
C123 C122 C121 C120 -0.3(4) . . . . ?
C121 C120 C125 C124 0.9(4) . . . . ?

loop_
_twin_individual_id
_twin_individual_mass_fraction_refined
1 1.4(10)
2 -0.4(10)
